data_7009340
loop_
_publ_author_name
'Lewis, Gareth R.'
'Dance, Ian'

_publ_section_title
;
 Crystal supramolecular motifs for [Ph4P]+ salts of [M(mnt)2]2&#x2212;,
 [M(mnt)2]&#x2212;, [{M(mnt)2}2]2&#x2212;, [M(mnt)3]3&#x2212; and
 [M(mnt)3]2&#x2212;
 (mnt2&#x2212;&#x2005;=&#x2005;maleonitriledithiolate)&#x200A;&#x2020;
;
_journal_issue 18
_journal_name_full 'Journal of the Chemical Society, Dalton Transactions'
_journal_page_first 3176
_journal_paper_doi 10.1039/b000093k
_journal_year 2000
_chemical_formula_sum 'C56 H40 N4 P2 S4 Zn'
_chemical_formula_weight 1024.47
_chemical_name_systematic
;
 ?
;
_space_group_IT_number 14
_symmetry_cell_setting monoclinic
_symmetry_space_group_name_Hall '-P 2ybc'
_symmetry_space_group_name_H-M 'P 1 21/c 1'
_atom_sites_solution_hydrogens geom
_atom_sites_solution_primary direct
_atom_sites_solution_secondary difmap
_audit_creation_method SHELXL-97
_cell_angle_alpha 90.00
_cell_angle_beta 110.155(10)
_cell_angle_gamma 90.00
_cell_formula_units_Z 4
_cell_length_a 17.5248(7)
_cell_length_b 16.7568(7)
_cell_length_c 18.3862(7)
_cell_measurement_reflns_used 75
_cell_measurement_temperature 298(2)
_cell_measurement_theta_max 25.02
_cell_measurement_theta_min 1.74
_cell_volume 5068.7(5)
_computing_cell_refinement 'local programs'
_computing_data_collection 'Bruker SMART'
_computing_data_reduction 'Bruker SAINT+'
_computing_structure_refinement 'SHELXL-97 (Sheldrick, 1997)'
_computing_structure_solution 'SHELXS-97 (Sheldrick, 1990)'
_diffrn_ambient_temperature 298(2)
_diffrn_measured_fraction_theta_full 0.955
_diffrn_measured_fraction_theta_max 0.955
_diffrn_measurement_device_type 'Bruker AXS SMART CCD diffractometer'
_diffrn_measurement_method '\w rotation with narrow frames'
_diffrn_radiation_monochromator graphite
_diffrn_radiation_source 'fine-focus sealed tube'
_diffrn_radiation_type MoK\a
_diffrn_radiation_wavelength 0.71073
_diffrn_reflns_av_R_equivalents 0.0684
_diffrn_reflns_av_sigmaI/netI 0.1448
_diffrn_reflns_limit_h_max 23
_diffrn_reflns_limit_h_min -16
_diffrn_reflns_limit_k_max 22
_diffrn_reflns_limit_k_min -18
_diffrn_reflns_limit_l_max 24
_diffrn_reflns_limit_l_min -23
_diffrn_reflns_number 32774
_diffrn_reflns_theta_full 28.28
_diffrn_reflns_theta_max 28.28
_diffrn_reflns_theta_min 1.24
_exptl_absorpt_coefficient_mu 0.754
_exptl_absorpt_correction_T_max 0.928069
_exptl_absorpt_correction_T_min 0.662828
_exptl_absorpt_correction_type SADABS
_exptl_crystal_colour yellow
_exptl_crystal_density_diffrn 1.343
_exptl_crystal_density_method 'not measured'
_exptl_crystal_description needles
_exptl_crystal_F_000 2112
_exptl_crystal_size_max 0.28
_exptl_crystal_size_mid 0.17
_exptl_crystal_size_min 0.11
_refine_diff_density_max 0.407
_refine_diff_density_min -0.260
_refine_diff_density_rms 0.044
_refine_ls_extinction_method none
_refine_ls_goodness_of_fit_ref 0.738
_refine_ls_hydrogen_treatment mixed
_refine_ls_matrix_type full
_refine_ls_number_parameters 604
_refine_ls_number_reflns 12030
_refine_ls_number_restraints 0
_refine_ls_restrained_S_all 0.738
_refine_ls_R_factor_all 0.1477
_refine_ls_R_factor_gt 0.0414
_refine_ls_shift/su_max 0.004
_refine_ls_shift/su_mean 0.001
_refine_ls_structure_factor_coef Fsqd
_refine_ls_weighting_details 'calc w=1/[\s^2^(Fo^2^)+(0.0227P)^2^+0.0000P] where P=(Fo^2^+2Fc^2^)/3'
_refine_ls_weighting_scheme calc
_refine_ls_wR_factor_gt 0.0640
_refine_ls_wR_factor_ref 0.0793
_reflns_number_gt 4685
_reflns_number_total 12030
_reflns_threshold_expression >2sigma(I)
_cod_data_source_file b000093k.txt
_cod_data_source_block 1
_cod_original_cell_volume 5068.7(4)
_cod_original_sg_symbol_H-M P2(1)/c
_cod_database_code 7009340

loop_
_symmetry_equiv_pos_as_xyz
'x, y, z'
'-x, y+1/2, -z+1/2'
'-x, -y, -z'
'x, -y-1/2, z-1/2'

loop_
_atom_site_label
_atom_site_type_symbol
_atom_site_fract_x
_atom_site_fract_y
_atom_site_fract_z
_atom_site_U_iso_or_equiv
_atom_site_adp_type
_atom_site_occupancy
_atom_site_symmetry_multiplicity
_atom_site_calc_flag
_atom_site_refinement_flags
_atom_site_disorder_assembly
_atom_site_disorder_group
Zn1 Zn 0.23781(2) 0.40888(2) 0.44227(2) 0.05531(12) Uani 1 1 d . . .
S1 S 0.22457(5) 0.50975(4) 0.35062(5) 0.0555(2) Uani 1 1 d . . .
S2 S 0.21793(5) 0.49426(5) 0.53317(5) 0.0623(2) Uani 1 1 d . . .
S3 S 0.35837(5) 0.33559(5) 0.48328(5) 0.0607(2) Uani 1 1 d . . .
S4 S 0.15828(5) 0.29712(5) 0.38824(5) 0.0648(3) Uani 1 1 d . . .
P1 P 0.48101(5) 0.80912(4) 0.22042(5) 0.0460(2) Uani 1 1 d . . .
P2 P 0.04599(5) -0.06482(5) 0.35735(5) 0.0490(2) Uani 1 1 d . . .
N1 N 0.21565(18) 0.72683(16) 0.34697(17) 0.0862(10) Uani 1 1 d . . .
N2 N 0.21530(19) 0.71023(16) 0.56011(18) 0.0858(10) Uani 1 1 d . . .
N3 N 0.42706(17) 0.14331(16) 0.43638(18) 0.0862(10) Uani 1 1 d . . .
N4 N 0.19650(17) 0.10830(16) 0.30817(18) 0.0778(9) Uani 1 1 d . . .
C1 C 0.21637(16) 0.58885(17) 0.40903(18) 0.0497(8) Uani 1 1 d . . .
C2 C 0.21440(16) 0.58245(16) 0.48229(18) 0.0498(8) Uani 1 1 d . . .
C3 C 0.31932(19) 0.24967(16) 0.43243(17) 0.0490(8) Uani 1 1 d . . .
C4 C 0.23890(19) 0.23422(16) 0.39262(18) 0.0503(8) Uani 1 1 d . . .
C5 C 0.21514(19) 0.6663(2) 0.37502(19) 0.0575(9) Uani 1 1 d . . .
C6 C 0.21390(19) 0.6546(2) 0.52489(19) 0.0597(9) Uani 1 1 d . . .
C7 C 0.3781(2) 0.18966(19) 0.43296(19) 0.0601(9) Uani 1 1 d . . .
C8 C 0.21641(19) 0.16353(19) 0.3465(2) 0.0570(9) Uani 1 1 d . . .
C9 C 0.43712(18) 0.87537(15) 0.27185(18) 0.0452(7) Uani 1 1 d . . .
C10 C 0.47113(18) 0.88232(17) 0.35170(19) 0.0604(9) Uani 1 1 d . . .
H10A H 0.5189 0.8553 0.3783 0.073 Uiso 1 1 calc R . .
C11 C 0.4343(2) 0.92930(19) 0.3919(2) 0.0753(10) Uani 1 1 d . . .
H11A H 0.4566 0.9333 0.4456 0.090 Uiso 1 1 calc R . .
C12 C 0.3637(2) 0.97045(19) 0.3513(2) 0.0752(11) Uani 1 1 d . . .
H12A H 0.3390 1.0026 0.3780 0.090 Uiso 1 1 calc R . .
C13 C 0.3302(2) 0.96438(19) 0.2728(2) 0.0705(10) Uani 1 1 d . . .
H13A H 0.2831 0.9927 0.2464 0.085 Uiso 1 1 calc R . .
C14 C 0.36569(18) 0.91632(17) 0.23191(19) 0.0606(9) Uani 1 1 d . . .
H14A H 0.3421 0.9115 0.1784 0.073 Uiso 1 1 calc R . .
C15 C 0.44492(17) 0.71098(15) 0.22722(16) 0.0452(7) Uani 1 1 d . . .
C16 C 0.48559(18) 0.64470(17) 0.21443(17) 0.0604(9) Uani 1 1 d . . .
H16A H 0.5324 0.6514 0.2022 0.073 Uiso 1 1 calc R . .
C17 C 0.4577(2) 0.56899(18) 0.2196(2) 0.0744(11) Uani 1 1 d . . .
H17A H 0.4859 0.5248 0.2116 0.089 Uiso 1 1 calc R . .
C18 C 0.3878(2) 0.5589(2) 0.2368(2) 0.0748(11) Uani 1 1 d . . .
H18A H 0.3683 0.5078 0.2395 0.090 Uiso 1 1 calc R . .
C19 C 0.34682(19) 0.6236(2) 0.24976(18) 0.0640(9) Uani 1 1 d . . .
H19A H 0.3000 0.6160 0.2619 0.077 Uiso 1 1 calc R . .
C20 C 0.37418(18) 0.70029(17) 0.24505(16) 0.0529(8) Uani 1 1 d . . .
H20A H 0.3459 0.7441 0.2536 0.063 Uiso 1 1 calc R . .
C21 C 0.45251(15) 0.83967(17) 0.12172(17) 0.0453(7) Uani 1 1 d . . .
C22 C 0.43575(16) 0.78321(18) 0.06338(19) 0.0563(8) Uani 1 1 d . . .
H22A H 0.4366 0.7292 0.0754 0.068 Uiso 1 1 calc R . .
C23 C 0.41774(18) 0.8067(2) -0.0127(2) 0.0697(10) Uani 1 1 d . . .
H23A H 0.4069 0.7685 -0.0516 0.084 Uiso 1 1 calc R . .
C24 C 0.41582(18) 0.8861(3) -0.0309(2) 0.0754(11) Uani 1 1 d . . .
H24A H 0.4036 0.9016 -0.0822 0.091 Uiso 1 1 calc R . .
C25 C 0.58946(16) 0.80666(15) 0.26235(17) 0.0455(7) Uani 1 1 d . . .
C26 C 0.43189(18) 0.9427(2) 0.0262(2) 0.0681(10) Uani 1 1 d . . .
H26A H 0.4300 0.9966 0.0135 0.082 Uiso 1 1 calc R . .
C27 C 0.45091(17) 0.91982(18) 0.10248(19) 0.0583(9) Uani 1 1 d . . .
H27A H 0.4627 0.9583 0.1412 0.070 Uiso 1 1 calc R . .
C28 C 0.6277(2) 0.76679(17) 0.33232(19) 0.0612(9) Uani 1 1 d . . .
H28A H 0.5965 0.7412 0.3571 0.073 Uiso 1 1 calc R . .
C29 C 0.7110(2) 0.76509(19) 0.36477(19) 0.0698(10) Uani 1 1 d . . .
H29A H 0.7360 0.7389 0.4116 0.084 Uiso 1 1 calc R . .
C30 C 0.75740(19) 0.80221(19) 0.3279(2) 0.0699(10) Uani 1 1 d . . .
H30A H 0.8138 0.8012 0.3499 0.084 Uiso 1 1 calc R . .
C31 C 0.7211(2) 0.84076(18) 0.2588(2) 0.0631(9) Uani 1 1 d . . .
H31A H 0.7531 0.8652 0.2341 0.076 Uiso 1 1 calc R . .
C32 C 0.63789(19) 0.84367(15) 0.22561(17) 0.0508(8) Uani 1 1 d . . .
H32A H 0.6138 0.8702 0.1788 0.061 Uiso 1 1 calc R . .
C33 C 0.14365(18) -0.04620(19) 0.43094(17) 0.0502(8) Uani 1 1 d . . .
C34 C 0.1981(2) -0.10868(19) 0.45480(19) 0.0673(9) Uani 1 1 d . . .
H34A H 0.1824 -0.1601 0.4369 0.081 Uiso 1 1 calc R . .
C35 C 0.2758(2) -0.0943(2) 0.5053(2) 0.0789(11) Uani 1 1 d . . .
H35A H 0.3123 -0.1364 0.5215 0.095 Uiso 1 1 calc R . .
C36 C 0.2996(2) -0.0200(3) 0.5314(2) 0.0874(13) Uani 1 1 d . . .
H36A H 0.3527 -0.0111 0.5643 0.105 Uiso 1 1 calc R . .
C37 C 0.2464(3) 0.0423(2) 0.5101(2) 0.0833(11) Uani 1 1 d . . .
H37A H 0.2628 0.0932 0.5295 0.100 Uiso 1 1 calc R . .
C38 C 0.1675(2) 0.0296(2) 0.45906(19) 0.0643(9) Uani 1 1 d . . .
H38A H 0.1311 0.0719 0.4441 0.077 Uiso 1 1 calc R . .
C39 C 0.00902(16) -0.15768(16) 0.38065(18) 0.0480(8) Uani 1 1 d . . .
C40 C 0.00698(19) -0.17010(18) 0.45458(19) 0.0668(9) Uani 1 1 d . . .
H40A H 0.0242 -0.1299 0.4915 0.080 Uiso 1 1 calc R . .
C41 C -0.0203(2) -0.2414(2) 0.4737(2) 0.0786(11) Uani 1 1 d . . .
H41A H -0.0222 -0.2489 0.5232 0.094 Uiso 1 1 calc R . .
C42 C -0.0446(2) -0.3012(2) 0.4197(2) 0.0791(11) Uani 1 1 d . . .
H42A H -0.0624 -0.3496 0.4328 0.095 Uiso 1 1 calc R . .
C43 C -0.0427(2) -0.2901(2) 0.3471(2) 0.0813(11) Uani 1 1 d . . .
H43A H -0.0586 -0.3311 0.3109 0.098 Uiso 1 1 calc R . .
C44 C -0.01719(18) -0.2180(2) 0.32702(19) 0.0669(9) Uani 1 1 d . . .
H44A H -0.0178 -0.2102 0.2768 0.080 Uiso 1 1 calc R . .
C45 C 0.05606(17) -0.07169(16) 0.26374(17) 0.0471(8) Uani 1 1 d . . .
C46 C 0.12400(17) -0.10561(17) 0.25502(18) 0.0612(9) Uani 1 1 d . . .
H46A H 0.1665 -0.1231 0.2982 0.073 Uiso 1 1 calc R . .
C47 C 0.1288(2) -0.1135(2) 0.1821(2) 0.0737(10) Uani 1 1 d . . .
H47A H 0.1741 -0.1373 0.1761 0.088 Uiso 1 1 calc R . .
C48 C 0.0672(2) -0.0865(2) 0.1187(2) 0.0717(10) Uani 1 1 d . . .
H48A H 0.0716 -0.0908 0.0698 0.086 Uiso 1 1 calc R . .
C49 C -0.0008(2) -0.0530(2) 0.1262(2) 0.0763(10) Uani 1 1 d . . .
H49A H -0.0429 -0.0352 0.0827 0.092 Uiso 1 1 calc R . .
C50 C -0.00663(18) -0.04584(18) 0.1989(2) 0.0652(9) Uani 1 1 d . . .
H50A H -0.0530 -0.0235 0.2043 0.078 Uiso 1 1 calc R . .
C51 C -0.00856(19) 0.08984(19) 0.32932(17) 0.0621(9) Uani 1 1 d . . .
H51A H 0.0366 0.0975 0.3145 0.075 Uiso 1 1 calc R . .
C52 C -0.02290(17) 0.01512(16) 0.35394(16) 0.0476(8) Uani 1 1 d . . .
C53 C -0.0595(2) 0.15299(19) 0.32628(18) 0.0670(10) Uani 1 1 d . . .
H53A H -0.0486 0.2032 0.3106 0.080 Uiso 1 1 calc R . .
C54 C -0.1278(2) 0.1407(2) 0.34706(18) 0.0643(9) Uani 1 1 d . . .
H54A H -0.1627 0.1830 0.3454 0.077 Uiso 1 1 calc R . .
C55 C -0.14395(19) 0.0671(2) 0.36984(17) 0.0614(9) Uani 1 1 d . . .
H55A H -0.1903 0.0593 0.3827 0.074 Uiso 1 1 calc R . .
C56 C -0.09217(17) 0.00408(18) 0.37396(16) 0.0528(8) Uani 1 1 d . . .
H56A H -0.1033 -0.0458 0.3901 0.063 Uiso 1 1 calc R . .

loop_
_atom_site_aniso_label
_atom_site_aniso_U_11
_atom_site_aniso_U_22
_atom_site_aniso_U_33
_atom_site_aniso_U_23
_atom_site_aniso_U_13
_atom_site_aniso_U_12
Zn1 0.0616(3) 0.0540(2) 0.0548(3) -0.00169(19) 0.0257(2) -0.00212(19)
S1 0.0707(6) 0.0543(5) 0.0463(5) -0.0051(4) 0.0263(5) -0.0070(4)
S2 0.0779(6) 0.0636(6) 0.0542(6) -0.0016(4) 0.0341(5) -0.0014(5)
S3 0.0565(5) 0.0601(5) 0.0618(6) -0.0048(4) 0.0158(5) -0.0042(4)
S4 0.0523(6) 0.0612(5) 0.0826(7) -0.0059(5) 0.0256(5) -0.0037(4)
P1 0.0505(5) 0.0434(5) 0.0462(5) 0.0018(4) 0.0194(4) -0.0010(4)
P2 0.0483(5) 0.0573(5) 0.0436(5) -0.0001(4) 0.0185(4) 0.0055(4)
N1 0.122(3) 0.061(2) 0.075(2) 0.0035(18) 0.034(2) 0.0093(19)
N2 0.124(3) 0.071(2) 0.080(2) -0.0152(18) 0.057(2) 0.0020(19)
N3 0.069(2) 0.068(2) 0.113(3) -0.0089(19) 0.022(2) 0.0094(17)
N4 0.082(2) 0.061(2) 0.086(3) -0.0063(17) 0.0239(18) -0.0029(17)
C1 0.0467(19) 0.0485(19) 0.055(2) -0.0008(17) 0.0187(16) 0.0005(15)
C2 0.0449(19) 0.053(2) 0.056(2) -0.0049(17) 0.0228(17) 0.0019(15)
C3 0.053(2) 0.049(2) 0.049(2) 0.0103(15) 0.0232(18) 0.0024(17)
C4 0.059(2) 0.0462(19) 0.052(2) 0.0021(16) 0.0271(18) -0.0021(17)
C5 0.066(2) 0.054(2) 0.053(2) -0.0025(18) 0.0211(18) 0.0071(19)
C6 0.067(2) 0.064(2) 0.060(3) 0.0030(19) 0.037(2) 0.0059(19)
C7 0.055(2) 0.056(2) 0.068(3) 0.0005(19) 0.019(2) -0.0088(19)
C8 0.058(2) 0.049(2) 0.065(3) 0.0025(19) 0.0219(19) -0.0022(18)
C9 0.050(2) 0.0388(17) 0.049(2) -0.0031(15) 0.0210(17) -0.0046(15)
C10 0.066(2) 0.058(2) 0.056(2) 0.0012(18) 0.020(2) 0.0043(17)
C11 0.100(3) 0.075(3) 0.056(3) -0.011(2) 0.033(2) 0.001(2)
C12 0.087(3) 0.064(2) 0.088(3) -0.012(2) 0.048(3) 0.005(2)
C13 0.065(2) 0.071(2) 0.078(3) -0.002(2) 0.028(2) 0.0079(19)
C14 0.055(2) 0.064(2) 0.064(2) -0.0086(19) 0.0222(19) 0.0037(18)
C15 0.050(2) 0.0406(18) 0.047(2) 0.0021(15) 0.0188(16) 0.0012(15)
C16 0.067(2) 0.048(2) 0.070(2) 0.0025(18) 0.0289(19) 0.0060(18)
C17 0.091(3) 0.041(2) 0.090(3) 0.0030(19) 0.029(2) 0.011(2)
C18 0.090(3) 0.049(2) 0.072(3) 0.0092(19) 0.012(2) -0.019(2)
C19 0.065(2) 0.065(2) 0.060(2) 0.0056(19) 0.0194(19) -0.016(2)
C20 0.059(2) 0.046(2) 0.055(2) 0.0052(16) 0.0208(18) -0.0004(16)
C21 0.0427(19) 0.0468(19) 0.047(2) 0.0033(16) 0.0163(16) 0.0006(15)
C22 0.054(2) 0.059(2) 0.056(2) 0.0009(19) 0.0186(18) 0.0011(17)
C23 0.064(2) 0.092(3) 0.050(3) -0.005(2) 0.0146(19) 0.003(2)
C24 0.053(2) 0.120(3) 0.051(3) 0.025(3) 0.016(2) 0.013(2)
C25 0.048(2) 0.0468(18) 0.046(2) 0.0033(15) 0.0212(17) 0.0003(15)
C26 0.057(2) 0.078(3) 0.072(3) 0.028(2) 0.025(2) 0.0122(19)
C27 0.062(2) 0.059(2) 0.056(2) 0.0104(18) 0.0231(18) 0.0031(17)
C28 0.053(2) 0.075(2) 0.059(2) 0.0164(19) 0.0233(19) 0.0001(19)
C29 0.057(2) 0.089(3) 0.058(2) 0.0206(19) 0.013(2) 0.007(2)
C30 0.043(2) 0.086(3) 0.080(3) 0.008(2) 0.020(2) 0.0088(19)
C31 0.059(2) 0.066(2) 0.074(3) 0.006(2) 0.035(2) 0.0001(19)
C32 0.055(2) 0.0506(19) 0.051(2) 0.0013(16) 0.0234(18) 0.0028(17)
C33 0.053(2) 0.058(2) 0.044(2) -0.0012(17) 0.0219(17) 0.0050(18)
C34 0.066(3) 0.075(3) 0.057(2) -0.0056(19) 0.018(2) 0.013(2)
C35 0.051(3) 0.113(3) 0.065(3) 0.008(2) 0.010(2) 0.019(2)
C36 0.060(3) 0.135(4) 0.058(3) 0.011(3) 0.008(2) -0.019(3)
C37 0.091(3) 0.094(3) 0.061(3) -0.006(2) 0.020(3) -0.035(3)
C38 0.071(3) 0.068(2) 0.053(2) 0.0072(19) 0.019(2) -0.004(2)
C39 0.0471(19) 0.0499(19) 0.044(2) -0.0016(16) 0.0113(16) 0.0052(15)
C40 0.089(3) 0.062(2) 0.045(2) -0.0028(18) 0.0169(19) -0.0111(19)
C41 0.100(3) 0.074(3) 0.053(3) 0.014(2) 0.014(2) -0.012(2)
C42 0.081(3) 0.063(3) 0.088(3) 0.009(2) 0.023(2) -0.008(2)
C43 0.103(3) 0.062(3) 0.079(3) -0.018(2) 0.032(3) -0.013(2)
C44 0.076(3) 0.070(2) 0.059(3) -0.007(2) 0.030(2) -0.005(2)
C45 0.0417(19) 0.058(2) 0.043(2) -0.0012(16) 0.0171(16) 0.0035(15)
C46 0.052(2) 0.084(2) 0.048(2) -0.0017(18) 0.0177(17) 0.0132(18)
C47 0.056(2) 0.103(3) 0.071(3) -0.016(2) 0.034(2) 0.004(2)
C48 0.067(3) 0.109(3) 0.048(2) -0.015(2) 0.031(2) -0.021(2)
C49 0.061(3) 0.119(3) 0.045(2) 0.005(2) 0.014(2) -0.004(2)
C50 0.045(2) 0.097(3) 0.057(3) 0.003(2) 0.022(2) 0.0093(19)
C51 0.061(2) 0.070(2) 0.063(2) 0.0111(19) 0.0312(19) 0.008(2)
C52 0.051(2) 0.050(2) 0.044(2) 0.0043(15) 0.0196(16) 0.0050(16)
C53 0.082(3) 0.058(2) 0.063(2) 0.0128(18) 0.027(2) 0.017(2)
C54 0.067(2) 0.072(3) 0.052(2) 0.0025(19) 0.0182(19) 0.028(2)
C55 0.056(2) 0.082(3) 0.051(2) -0.0027(19) 0.0237(18) 0.016(2)
C56 0.054(2) 0.064(2) 0.044(2) 0.0029(16) 0.0221(17) 0.0006(18)

loop_
_atom_type_symbol
_atom_type_description
_atom_type_scat_dispersion_real
_atom_type_scat_dispersion_imag
_atom_type_scat_source
C C 0.0033 0.0016 'International Tables Vol C Tables 4.2.6.8 and 6.1.1.4'
H H 0.0000 0.0000 'International Tables Vol C Tables 4.2.6.8 and 6.1.1.4'
N N 0.0061 0.0033 'International Tables Vol C Tables 4.2.6.8 and 6.1.1.4'
P P 0.1023 0.0942 'International Tables Vol C Tables 4.2.6.8 and 6.1.1.4'
S S 0.1246 0.1234 'International Tables Vol C Tables 4.2.6.8 and 6.1.1.4'
Zn Zn 0.2839 1.4301 'International Tables Vol C Tables 4.2.6.8 and 6.1.1.4'

loop_
_geom_angle_atom_site_label_1
_geom_angle_atom_site_label_2
_geom_angle_atom_site_label_3
_geom_angle
_geom_angle_site_symmetry_1
_geom_angle_site_symmetry_3
_geom_angle_publ_flag
S2 Zn1 S3 115.89(3) . . ?
S2 Zn1 S1 94.08(3) . . ?
S3 Zn1 S1 117.83(3) . . ?
S2 Zn1 S4 125.78(3) . . ?
S3 Zn1 S4 93.24(3) . . ?
S1 Zn1 S4 112.03(3) . . ?
C1 S1 Zn1 96.57(11) . . ?
C2 S2 Zn1 97.07(10) . . ?
C3 S3 Zn1 96.79(11) . . ?
C4 S4 Zn1 96.29(11) . . ?
C15 P1 C21 110.77(14) . . ?
C15 P1 C25 107.38(13) . . ?
C21 P1 C25 109.19(12) . . ?
C15 P1 C9 107.89(12) . . ?
C21 P1 C9 109.76(14) . . ?
C25 P1 C9 111.84(13) . . ?
C52 P2 C45 107.62(14) . . ?
C52 P2 C39 111.28(13) . . ?
C45 P2 C39 109.68(14) . . ?
C52 P2 C33 110.52(14) . . ?
C45 P2 C33 110.42(13) . . ?
C39 P2 C33 107.34(14) . . ?
C2 C1 C5 119.9(3) . . ?
C2 C1 S1 125.8(2) . . ?
C5 C1 S1 114.3(2) . . ?
C1 C2 C6 118.5(3) . . ?
C1 C2 S2 126.2(2) . . ?
C6 C2 S2 115.2(2) . . ?
C4 C3 C7 118.3(3) . . ?
C4 C3 S3 126.2(2) . . ?
C7 C3 S3 115.5(2) . . ?
C3 C4 C8 119.7(3) . . ?
C3 C4 S4 125.4(2) . . ?
C8 C4 S4 114.8(2) . . ?
N1 C5 C1 177.9(3) . . ?
N2 C6 C2 177.9(4) . . ?
N3 C7 C3 177.0(4) . . ?
N4 C8 C4 177.9(4) . . ?
C10 C9 C14 119.8(3) . . ?
C10 C9 P1 120.3(2) . . ?
C14 C9 P1 119.8(2) . . ?
C11 C10 C9 120.3(3) . . ?
C10 C11 C12 119.2(3) . . ?
C13 C12 C11 120.9(3) . . ?
C12 C13 C14 120.5(3) . . ?
C13 C14 C9 119.3(3) . . ?
C16 C15 C20 119.2(3) . . ?
C16 C15 P1 120.9(2) . . ?
C20 C15 P1 120.0(2) . . ?
C17 C16 C15 120.8(3) . . ?
C16 C17 C18 119.7(3) . . ?
C19 C18 C17 120.4(3) . . ?
C18 C19 C20 120.8(3) . . ?
C19 C20 C15 119.2(3) . . ?
C22 C21 C27 119.0(3) . . ?
C22 C21 P1 120.2(2) . . ?
C27 C21 P1 120.8(2) . . ?
C23 C22 C21 120.2(3) . . ?
C24 C23 C22 120.2(3) . . ?
C23 C24 C26 120.2(3) . . ?
C32 C25 C28 118.5(3) . . ?
C32 C25 P1 120.9(2) . . ?
C28 C25 P1 120.6(2) . . ?
C24 C26 C27 120.0(3) . . ?
C26 C27 C21 120.4(3) . . ?
C29 C28 C25 120.7(3) . . ?
C28 C29 C30 119.8(3) . . ?
C31 C30 C29 120.4(3) . . ?
C30 C31 C32 120.8(3) . . ?
C31 C32 C25 119.8(3) . . ?
C38 C33 C34 119.4(3) . . ?
C38 C33 P2 121.7(3) . . ?
C34 C33 P2 118.6(3) . . ?
C35 C34 C33 119.6(3) . . ?
C36 C35 C34 120.9(4) . . ?
C35 C36 C37 120.5(4) . . ?
C36 C37 C38 119.8(4) . . ?
C33 C38 C37 119.6(3) . . ?
C44 C39 C40 118.5(3) . . ?
C44 C39 P2 121.7(2) . . ?
C40 C39 P2 119.8(2) . . ?
C41 C40 C39 120.6(3) . . ?
C42 C41 C40 119.8(3) . . ?
C43 C42 C41 120.3(3) . . ?
C42 C43 C44 120.1(3) . . ?
C39 C44 C43 120.6(3) . . ?
C46 C45 C50 119.4(3) . . ?
C46 C45 P2 120.9(2) . . ?
C50 C45 P2 119.7(2) . . ?
C45 C46 C47 119.8(3) . . ?
C48 C47 C46 120.3(3) . . ?
C47 C48 C49 120.6(3) . . ?
C48 C49 C50 119.5(3) . . ?
C49 C50 C45 120.4(3) . . ?
C53 C51 C52 121.4(3) . . ?
C51 C52 C56 118.6(3) . . ?
C51 C52 P2 119.5(2) . . ?
C56 C52 P2 121.9(2) . . ?
C51 C53 C54 118.9(3) . . ?
C55 C54 C53 120.5(3) . . ?
C54 C55 C56 120.5(3) . . ?
C55 C56 C52 120.0(3) . . ?

loop_
_geom_bond_atom_site_label_1
_geom_bond_atom_site_label_2
_geom_bond_distance
_geom_bond_site_symmetry_2
_geom_bond_publ_flag
Zn1 S2 2.3158(8) . ?
Zn1 S3 2.3329(9) . ?
Zn1 S1 2.3410(8) . ?
Zn1 S4 2.3414(9) . ?
S1 C1 1.743(3) . ?
S2 C2 1.739(3) . ?
S3 C3 1.725(3) . ?
S4 C4 1.742(3) . ?
P1 C15 1.782(3) . ?
P1 C21 1.783(3) . ?
P1 C25 1.788(3) . ?
P1 C9 1.794(3) . ?
P2 C52 1.790(3) . ?
P2 C45 1.793(3) . ?
P2 C39 1.793(3) . ?
P2 C33 1.806(3) . ?
N1 C5 1.139(3) . ?
N2 C6 1.130(3) . ?
N3 C7 1.143(3) . ?
N4 C8 1.143(3) . ?
C1 C2 1.363(4) . ?
C1 C5 1.438(4) . ?
C2 C6 1.442(4) . ?
C3 C4 1.370(4) . ?
C3 C7 1.437(4) . ?
C4 C8 1.431(4) . ?
C9 C10 1.386(4) . ?
C9 C14 1.394(4) . ?
C10 C11 1.383(4) . ?
C11 C12 1.388(4) . ?
C12 C13 1.361(4) . ?
C13 C14 1.387(4) . ?
C15 C16 1.383(3) . ?
C15 C20 1.399(3) . ?
C16 C17 1.375(4) . ?
C17 C18 1.376(4) . ?
C18 C19 1.365(4) . ?
C19 C20 1.385(3) . ?
C21 C22 1.384(4) . ?
C21 C27 1.387(3) . ?
C22 C23 1.380(4) . ?
C23 C24 1.370(4) . ?
C24 C26 1.371(4) . ?
C25 C32 1.399(3) . ?
C25 C28 1.399(4) . ?
C26 C27 1.379(4) . ?
C28 C29 1.374(4) . ?
C29 C30 1.373(4) . ?
C30 C31 1.371(4) . ?
C31 C32 1.374(4) . ?
C33 C38 1.380(4) . ?
C33 C34 1.382(4) . ?
C34 C35 1.380(4) . ?
C35 C36 1.349(4) . ?
C36 C37 1.364(4) . ?
C37 C38 1.395(4) . ?
C39 C44 1.376(4) . ?
C39 C40 1.388(4) . ?
C40 C41 1.377(4) . ?
C41 C42 1.372(4) . ?
C42 C43 1.360(4) . ?
C43 C44 1.381(4) . ?
C45 C46 1.378(3) . ?
C45 C50 1.383(4) . ?
C46 C47 1.378(4) . ?
C47 C48 1.364(4) . ?
C48 C49 1.368(4) . ?
C49 C50 1.379(4) . ?
C51 C53 1.373(3) . ?
C51 C52 1.384(3) . ?
C52 C56 1.397(3) . ?
C53 C54 1.391(4) . ?
C54 C55 1.364(4) . ?
C55 C56 1.377(3) . ?
